data_1517720
loop_
_publ_author_name
'Kaiser, U.'
'Schmidt, G.'
'Glaum, R.'
'Gruehn, R.'

_publ_section_title
;
 Beitraege zum thermischen Verhalten wasserfreier Phosphate. VII:
 Darstellung, Struktur und thermisches Verhalten von orthorhombischem
 NbPO5-d
;
_journal_name_full 'Zeitschrift fuer Anorganische und Allgemeine Chemie'
_journal_page_first 113
_journal_page_last 120
_journal_volume 607
_journal_year 1992
_chemical_formula_structural 'Nb P O5'
_chemical_formula_sum 'Nb O5 P'
_chemical_name_systematic 'Niobium Oxide Phosphate'
_space_group_IT_number 85
_symmetry_Int_Tables_number 85
_symmetry_space_group_name_Hall '-P 4a'
_symmetry_space_group_name_H-M 'P 4/n :2'
_cell_angle_alpha 90.
_cell_angle_beta 90.
_cell_angle_gamma 90.
_cell_formula_units_Z 2
_cell_length_a 6.3907(4)
_cell_length_b 6.3907(4)
_cell_length_c 4.1042(6)
_cell_volume 167.62(3)
_cod_data_source_file NbPO5_P4_n_DC265.cif
_cod_data_source_block chateigner
_cod_original_cell_volume 167.62
_cod_original_sg_symbol_H-M 'P 4/n Z'
_cod_original_formula_sum 'Nb1 O5 P1'
_cod_database_code 1517720

loop_
_symmetry_equiv_pos_site_id
_symmetry_equiv_pos_as_xyz
1 '-y, x+1/2, -z'
2 'y+1/2, -x, -z'
3 'x+1/2, y+1/2, -z'
4 '-x, -y, -z'
5 'y, -x+1/2, z'
6 '-y+1/2, x, z'
7 '-x+1/2, -y+1/2, z'
8 'x, y, z'

loop_
_atom_site_aniso_label
_atom_site_aniso_type_symbol
_atom_site_aniso_U_11
_atom_site_aniso_U_22
_atom_site_aniso_U_33
_atom_site_aniso_U_12
_atom_site_aniso_U_13
_atom_site_aniso_U_23
Nb1 Nb5+ 0.0079(1) 0.0079(1) 0.0071(1) 0 0 0
P1 P5+ 0.0085(2) 0.0085(2) 0.0094(3) 0 0 0
O1 O2- 0.0156(6) 0.0156(6) 0.0093(7) 0 0 0
O2 O2- 0.0399(7) 0.0094(5) 0.0127(5) -.0001(5) 0.0006(5) 0.0008(4)

loop_
_atom_site_label
_atom_site_type_symbol
_atom_site_symmetry_multiplicity
_atom_site_Wyckoff_symbol
_atom_site_fract_x
_atom_site_fract_y
_atom_site_fract_z
_atom_site_occupancy
_atom_site_attached_hydrogens
Nb1 Nb5+ 2 c 0.25 0.25 0.7826(1) 1. 0
P1 P5+ 2 b 0.25 0.75 0.5 1. 0
O1 O2- 2 c 0.25 0.25 0.2074(5) 1. 0
O2 O2- 8 g 0.7422(3) 0.4453(2) 0.2865(3) 1. 0

loop_
_atom_type_symbol
_atom_type_oxidation_number
Nb5+ 5
O2- -2
P5+ 5
